data_7213635
loop_
_publ_author_name
'Li, Bo'
'Huang, Ren-Wu'
'Yao, Hong-Chang'
'Zang, Shuang-Quan'
'Mak, Thomas C. W.'

_publ_section_title
;
 Silver(i)--organic frameworks assembled with flexible supramolecular
 synthons with a pendant ethynide arm attached to the heteroaryl skeleton
;
_journal_issue 4
_journal_name_full CrystEngComm
_journal_page_first 723
_journal_paper_doi 10.1039/c3ce41752b
_journal_volume 16
_journal_year 2014
_chemical_formula_sum 'C70 H58 Ag9 N9 O22 S7'
_chemical_formula_weight 2572.50
_chemical_name_systematic
;
?
;
_space_group_IT_number 9
_symmetry_cell_setting monoclinic
_symmetry_space_group_name_Hall 'C -2yc'
_symmetry_space_group_name_H-M 'C 1 c 1'
_atom_sites_solution_hydrogens geom
_atom_sites_solution_primary direct
_atom_sites_solution_secondary difmap
_audit_creation_method SHELXL-97
_cell_angle_alpha 90.00
_cell_angle_beta 109.46(3)
_cell_angle_gamma 90.00
_cell_formula_units_Z 4
_cell_length_a 15.346(3)
_cell_length_b 24.558(5)
_cell_length_c 22.739(5)
_cell_measurement_reflns_used 11874
_cell_measurement_temperature 296(2)
_cell_measurement_theta_max 29.0681
_cell_measurement_theta_min 1.9112
_cell_volume 8080(3)
_computing_structure_refinement 'SHELXL-97 (Sheldrick, 1997)'
_computing_structure_solution 'SHELXS-97 (Sheldrick, 1990)'
_diffrn_ambient_temperature 296(2)
_diffrn_measured_fraction_theta_full 0.987
_diffrn_measured_fraction_theta_max 0.987
_diffrn_radiation_monochromator graphite
_diffrn_radiation_source 'fine-focus sealed tube'
_diffrn_radiation_type MoK\a
_diffrn_radiation_wavelength 0.71073
_diffrn_reflns_av_R_equivalents 0.0358
_diffrn_reflns_av_sigmaI/netI 0.0463
_diffrn_reflns_limit_h_max 11
_diffrn_reflns_limit_h_min -18
_diffrn_reflns_limit_k_max 29
_diffrn_reflns_limit_k_min -29
_diffrn_reflns_limit_l_max 25
_diffrn_reflns_limit_l_min -26
_diffrn_reflns_number 18965
_diffrn_reflns_theta_full 25.00
_diffrn_reflns_theta_max 25.00
_diffrn_reflns_theta_min 2.12
_exptl_absorpt_coefficient_mu 2.391
_exptl_absorpt_correction_T_max 0.6728
_exptl_absorpt_correction_T_min 0.6463
_exptl_absorpt_correction_type multi-scan
_exptl_absorpt_process_details SADABS(2009)
_exptl_crystal_density_diffrn 2.115
_exptl_crystal_density_method 'not measured'
_exptl_crystal_F_000 5008
_exptl_crystal_size_max 0.20
_exptl_crystal_size_mid 0.18
_exptl_crystal_size_min 0.18
_refine_diff_density_max 1.167
_refine_diff_density_min -1.359
_refine_diff_density_rms 0.179
_refine_ls_abs_structure_details 'Flack H D (1983), Acta Cryst. A39, 876-881'
_refine_ls_abs_structure_Flack 0.0(3)
_refine_ls_extinction_method none
_refine_ls_goodness_of_fit_ref 1.081
_refine_ls_hydrogen_treatment constr
_refine_ls_matrix_type full
_refine_ls_number_parameters 1046
_refine_ls_number_reflns 8356
_refine_ls_number_restraints 181
_refine_ls_restrained_S_all 1.084
_refine_ls_R_factor_all 0.0827
_refine_ls_R_factor_gt 0.0763
_refine_ls_shift/su_max 0.003
_refine_ls_shift/su_mean 0.000
_refine_ls_structure_factor_coef Fsqd
_refine_ls_weighting_details 'calc w=1/[\s^2^(Fo^2^)+(0.1283P)^2^+110.0252P] where P=(Fo^2^+2Fc^2^)/3'
_refine_ls_weighting_scheme calc
_refine_ls_wR_factor_gt 0.2095
_refine_ls_wR_factor_ref 0.2161
_reflns_number_gt 7404
_reflns_number_total 8356
_reflns_threshold_expression >2sigma(I)
_cod_data_source_file c3ce41752b.txt
_cod_data_source_block 1a
_cod_original_sg_symbol_H-M 'C c'
_cod_database_code 7213635

loop_
_symmetry_equiv_pos_as_xyz
'x, y, z'
'x, -y, z+1/2'
'x+1/2, y+1/2, z'
'x+1/2, -y+1/2, z+1/2'

loop_
_atom_site_label
_atom_site_type_symbol
_atom_site_fract_x
_atom_site_fract_y
_atom_site_fract_z
_atom_site_U_iso_or_equiv
_atom_site_adp_type
_atom_site_occupancy
_atom_site_symmetry_multiplicity
_atom_site_calc_flag
_atom_site_refinement_flags
_atom_site_disorder_assembly
_atom_site_disorder_group
C4 C 0.3951(17) 0.9254(12) 0.7990(15) 0.089(10) Uani 1 1 d D . 4
Ag1 Ag 0.3590(4) 0.74533(8) 0.81536(16) 0.0551(4) Uani 1 1 d . . 4
Ag2 Ag 0.5269(4) 0.88856(8) 0.82803(17) 0.0586(5) Uani 1 1 d U . 4
Ag3 Ag 0.7216(4) 0.88488(8) 0.79523(16) 0.0584(5) Uani 1 1 d U . 4
Ag4 Ag 0.1359(4) 0.74187(10) 0.78966(17) 0.0697(6) Uani 1 1 d U . 4
Ag5 Ag 0.4834(5) 0.63848(9) 0.84874(17) 0.0682(6) Uani 1 1 d . . 4
Ag6 Ag 0.4116(4) 1.00338(8) 0.85958(16) 0.0643(5) Uani 1 1 d . . 4
Ag7 Ag 0.5564(4) 0.77332(9) 0.82933(17) 0.0707(6) Uani 1 1 d . . 4
Ag8 Ag 0.3666(5) 0.75596(13) 0.67627(18) 0.0904(8) Uani 1 1 d . . 4
Ag9 Ag 0.3607(5) 0.85805(10) 0.85866(19) 0.0882(7) Uani 1 1 d . . 4
O1 O 0.0838(10) 0.8452(6) 0.8825(6) 0.043(3) Uani 1 1 d . . 4
O2 O 0.1830(11) 0.9895(6) 0.7668(7) 0.051(4) Uani 1 1 d . . 4
O3 O 0.6282(12) 0.6419(6) 0.7505(7) 0.052(4) Uani 1 1 d . . 4
O4 O 0.8671(11) 0.7859(7) 0.8899(6) 0.052(4) Uani 1 1 d . . 4
O5 O 0.5598(18) 1.0088(11) 0.9359(10) 0.112(10) Uani 1 1 d . . 4
O6 O 0.634(3) 0.9663(16) 0.8011(16) 0.153(5) Uani 1 1 d U . 4
O7 O 0.5760(15) 0.7180(8) 0.9288(6) 0.071(6) Uani 1 1 d . . 4
O8 O 0.3425(18) 0.9145(11) 0.9448(11) 0.097(5) Uani 1 1 d U . 4
O9 O 0.429(2) 0.9198(16) 1.0467(10) 0.145(13) Uani 1 1 d . . 4
O10 O 0.455(3) 0.8743(15) 0.9828(16) 0.144(11) Uani 1 1 d U . 4
O11 O 0.371(2) 0.7016(13) 0.5869(12) 0.115(8) Uani 1 1 d U . 4
O12 O 0.317(2) 0.6223(16) 0.5513(15) 0.143(11) Uani 1 1 d U . 4
O13 O 0.3017(18) 0.6525(10) 0.6305(10) 0.095(7) Uani 1 1 d . . 4
O14 O 0.381(3) 0.6381(16) 0.9260(16) 0.153(11) Uani 1 1 d . A 4
O15 O 0.287(2) 0.6312(13) 0.8188(10) 0.138(13) Uani 1 1 d . A 4
O16 O 0.242(2) 0.609(3) 0.904(2) 0.29(4) Uani 1 1 d D A 4
O17 O 0.2596(19) 0.8289(12) 0.6716(12) 0.111(8) Uani 1 1 d U . 4
O18 O 0.1990(17) 0.7614(13) 0.6997(11) 0.103(7) Uani 1 1 d U . 4
O19 O 0.1386(19) 0.8327(16) 0.6906(14) 0.136(12) Uani 1 1 d U . 4
O20' O 0.637(5) 0.813(3) 0.712(3) 0.105(10) Uani 0.42(4) 1 d P . 4
O20 O 0.611(3) 0.8582(19) 0.697(2) 0.105(10) Uani 0.58(4) 1 d PDU . 2
O21 O 0.539(2) 0.7794(11) 0.6575(12) 0.112(6) Uani 1 1 d D . .
O22 O 0.486(2) 0.8341(15) 0.7050(14) 0.144(12) Uani 1 1 d DU . .
S1 S 0.0035(6) 0.8762(3) 0.7590(3) 0.0512(13) Uani 1 1 d . . .
S2 S 0.1829(6) 0.9874(3) 0.8850(3) 0.0517(13) Uani 1 1 d . . .
S3 S 0.7361(6) 0.6574(2) 0.8706(3) 0.0504(13) Uani 1 1 d . . .
S4 S 0.8225(6) 0.7560(2) 0.7664(3) 0.0482(13) Uani 1 1 d . . .
S6 S 0.6179(6) 0.9567(4) 0.9621(3) 0.096(3) Uani 1 1 d DU . .
S7 S 0.5381(7) 0.7502(4) 0.9703(4) 0.093(3) Uani 1 1 d D . .
N1 N -0.1566(14) 0.9017(8) 0.7618(10) 0.053(5) Uani 1 1 d . . .
N2 N 0.0518(16) 1.0561(7) 0.8761(8) 0.053(5) Uani 1 1 d . . .
N3 N 0.8578(12) 0.5861(7) 0.8764(9) 0.047(4) Uani 1 1 d . . .
N4 N 0.9879(14) 0.7257(8) 0.7670(9) 0.054(5) Uani 1 1 d . . .
N5 N 0.406(2) 0.9012(13) 0.9962(15) 0.097(5) Uani 1 1 d . . .
N6 N 0.3327(19) 0.6592(12) 0.5896(12) 0.078(6) Uani 1 1 d U . .
N7 N 0.305(3) 0.6204(18) 0.880(2) 0.153(11) Uani 1 1 d D . .
N8 N 0.197(2) 0.8116(18) 0.6807(14) 0.103(7) Uani 1 1 d U . .
N9 N 0.552(2) 0.8217(11) 0.6887(15) 0.112(6) Uani 1 1 d DU . .
C1 C 0.2711(15) 0.7820(9) 0.8560(11) 0.056(6) Uani 1 1 d D . .
C2 C 0.2150(19) 0.7983(10) 0.8788(14) 0.069(8) Uani 1 1 d D . .
C3 C 0.1592(16) 0.8238(14) 0.9177(12) 0.076(10) Uani 1 1 d . . .
H3A H 0.1453 0.7959 0.9434 0.092 Uiso 1 1 calc R . 4
H3B H 0.1965 0.8515 0.9452 0.092 Uiso 1 1 calc R . 4
C5 C 0.3199(15) 0.9459(9) 0.7746(9) 0.048(5) Uani 1 1 d D . .
C6 C 0.2312(17) 0.9643(12) 0.7334(10) 0.061(7) Uani 1 1 d . . .
H6A H 0.2401 0.9895 0.7031 0.073 Uiso 1 1 calc R B 4
H6B H 0.1961 0.9334 0.7110 0.073 Uiso 1 1 calc R B 4
C7 C 0.4569(18) 0.7132(9) 0.7766(12) 0.062(7) Uani 1 1 d D . .
C8 C 0.4930(15) 0.6865(10) 0.7468(9) 0.050(5) Uani 1 1 d D . .
C9 C 0.5475(17) 0.6623(9) 0.7128(12) 0.058(6) Uani 1 1 d . . .
H9A H 0.5121 0.6334 0.6866 0.070 Uiso 1 1 calc R . 4
H9B H 0.5601 0.6896 0.6859 0.070 Uiso 1 1 calc R . 4
C10 C 0.6486(17) 0.8412(12) 0.8588(12) 0.064(6) Uani 1 1 d DU . .
C11 C 0.7259(17) 0.8253(9) 0.8867(10) 0.058(6) Uani 1 1 d D . .
C12 C 0.8223(15) 0.8066(11) 0.9292(11) 0.055(6) Uani 1 1 d . . .
H12A H 0.8567 0.8370 0.9531 0.066 Uiso 1 1 calc R . 4
H12B H 0.8166 0.7787 0.9579 0.066 Uiso 1 1 calc R . 4
C13 C 0.0376(14) 0.8811(10) 0.9057(10) 0.056(6) Uani 1 1 d D . .
C14 C 0.0617(16) 0.8911(11) 0.9722(10) 0.052(6) Uani 1 1 d . . .
H14 H 0.1106 0.8716 0.9993 0.063 Uiso 1 1 calc R . .
C15 C 0.0187(17) 0.9260(9) 0.9962(10) 0.053(5) Uani 1 1 d . . .
H15 H 0.0374 0.9310 1.0391 0.063 Uiso 1 1 calc R . .
C16 C -0.0590(17) 0.9570(11) 0.9549(12) 0.064(7) Uani 1 1 d U . .
H16 H -0.0873 0.9847 0.9700 0.077 Uiso 1 1 calc R . .
C17 C -0.0916(17) 0.9417(11) 0.8858(11) 0.062(6) Uani 1 1 d U . .
H17 H -0.1453 0.9569 0.8582 0.074 Uiso 1 1 calc R . .
C18 C -0.0413(14) 0.9059(9) 0.8653(10) 0.055(6) Uani 1 1 d D . .
C19 C -0.0740(13) 0.8961(8) 0.7991(9) 0.038(4) Uani 1 1 d . . .
C20 C -0.1679(17) 0.8951(9) 0.6997(10) 0.050(5) Uani 1 1 d . . .
C21 C -0.085(2) 0.8833(9) 0.6866(13) 0.064(7) Uani 1 1 d . . .
C22 C -0.078(2) 0.8749(12) 0.6267(12) 0.071(7) Uani 1 1 d U . .
H22 H -0.0240 0.8645 0.6191 0.085 Uiso 1 1 calc R . .
C23 C -0.166(2) 0.8850(11) 0.5795(13) 0.066(5) Uani 1 1 d U . .
H23 H -0.1689 0.8806 0.5382 0.079 Uiso 1 1 calc R . .
C24 C -0.237(2) 0.8989(12) 0.5884(12) 0.065(5) Uani 1 1 d U . .
H24 H -0.2888 0.9072 0.5542 0.078 Uiso 1 1 calc R . .
C25 C -0.2436(19) 0.9027(12) 0.6488(10) 0.064(7) Uani 1 1 d . . .
H25 H -0.3002 0.9105 0.6536 0.077 Uiso 1 1 calc R . .
C26 C 0.0895(15) 1.0075(8) 0.7344(10) 0.042(5) Uani 1 1 d . . .
C27 C 0.0503(16) 1.0034(9) 0.6769(10) 0.046(5) Uani 1 1 d . . .
H27 H 0.0831 0.9896 0.6524 0.056 Uiso 1 1 calc R . .
C28 C -0.043(2) 1.0193(10) 0.6481(13) 0.064(6) Uani 1 1 d . . .
H28 H -0.0713 1.0176 0.6051 0.077 Uiso 1 1 calc R . .
C29 C -0.092(2) 1.0383(14) 0.6882(14) 0.081(8) Uani 1 1 d U . .
H29 H -0.1518 1.0517 0.6712 0.097 Uiso 1 1 calc R . .
C30 C -0.0493(17) 1.0363(10) 0.7518(10) 0.057(6) Uani 1 1 d . . .
H30 H -0.0803 1.0434 0.7798 0.068 Uiso 1 1 calc R . .
C31 C 0.0458(15) 1.0226(9) 0.7710(13) 0.058(7) Uani 1 1 d . . .
C32 C 0.0895(16) 1.0260(9) 0.8435(9) 0.046(5) Uani 1 1 d . . .
C33 C 0.106(2) 1.0505(9) 0.9424(10) 0.058(6) Uani 1 1 d . . .
C34 C 0.1739(17) 1.0140(9) 0.9547(9) 0.047(5) Uani 1 1 d . . .
C35 C 0.2381(19) 1.0040(12) 1.0173(10) 0.061(7) Uani 1 1 d . . .
H35 H 0.2894 0.9814 1.0253 0.073 Uiso 1 1 calc R . .
C36 C 0.217(2) 1.0299(14) 1.0618(17) 0.099(10) Uani 1 1 d DU . .
H36 H 0.2524 1.0246 1.1034 0.118 Uiso 1 1 calc R . .
C37 C 0.142(2) 1.0652(14) 1.0458(10) 0.085(10) Uani 1 1 d D . .
H37 H 0.1300 1.0810 1.0795 0.102 Uiso 1 1 calc R . .
C38 C 0.0854(19) 1.0796(11) 0.9909(11) 0.063(6) Uani 1 1 d U . .
H38 H 0.0383 1.1051 0.9842 0.076 Uiso 1 1 calc R . .
C39 C 0.6999(17) 0.6240(8) 0.7271(11) 0.047(5) Uani 1 1 d . . .
C40 C 0.6814(18) 0.6237(10) 0.6624(10) 0.055(6) Uani 1 1 d . . .
H40 H 0.6248 0.6347 0.6344 0.065 Uiso 1 1 calc R . .
C41 C 0.7587(16) 0.6045(10) 0.6412(10) 0.060(6) Uani 1 1 d D . .
H41 H 0.7480 0.5977 0.5991 0.072 Uiso 1 1 calc R . .
C42 C 0.8466(16) 0.5967(11) 0.6845(11) 0.067(7) Uani 1 1 d D . .
H42 H 0.8992 0.5923 0.6733 0.081 Uiso 1 1 calc R . .
C43 C 0.848(2) 0.5963(9) 0.7457(10) 0.059(7) Uani 1 1 d . . .
H43 H 0.9042 0.5851 0.7745 0.071 Uiso 1 1 calc R . .
C44 C 0.7815(17) 0.6097(9) 0.7708(12) 0.052(6) Uani 1 1 d . . .
C45 C 0.7987(17) 0.6146(8) 0.8361(11) 0.049(5) Uani 1 1 d . . .
C46 C 0.7968(17) 0.6366(11) 0.9418(9) 0.051(6) Uani 1 1 d . . .
C47 C 0.8700(14) 0.5977(8) 0.9377(9) 0.045(5) Uani 1 1 d D . .
C48 C 0.9331(17) 0.5783(11) 0.9933(10) 0.065(6) Uani 1 1 d DU . .
H48 H 0.9765 0.5526 0.9910 0.079 Uiso 1 1 calc R . .
C49 C 0.935(3) 0.5947(18) 1.0499(18) 0.106(11) Uani 1 1 d U . .
H49 H 0.9770 0.5806 1.0861 0.128 Uiso 1 1 calc R . .
C50 C 0.8666(19) 0.6359(12) 1.0524(10) 0.064(7) Uani 1 1 d . . .
H50 H 0.8717 0.6492 1.0917 0.077 Uiso 1 1 calc R . .
C51 C 0.795(2) 0.6575(12) 1.0022(13) 0.075(8) Uani 1 1 d . . .
H51 H 0.7516 0.6821 1.0064 0.090 Uiso 1 1 calc R . .
C52 C 0.9380(15) 0.7540(9) 0.9144(9) 0.041(5) Uani 1 1 d . . .
C53 C 0.9822(17) 0.7392(12) 0.9786(9) 0.061(7) Uani 1 1 d . . .
H53 H 0.9584 0.7525 1.0085 0.073 Uiso 1 1 calc R . .
C54 C 1.057(2) 0.7066(11) 0.9968(10) 0.078(9) Uani 1 1 d . . .
H54 H 1.0885 0.7025 1.0393 0.094 Uiso 1 1 calc R . .
C55 C 1.0898(17) 0.6793(11) 0.9559(13) 0.065(7) Uani 1 1 d . . .
H55 H 1.1349 0.6525 0.9696 0.078 Uiso 1 1 calc R . .
C56 C 1.0531(16) 0.6930(10) 0.8935(10) 0.053(6) Uani 1 1 d . . .
H56 H 1.0806 0.6782 0.8663 0.064 Uiso 1 1 calc R . .
C57 C 0.9768(16) 0.7278(8) 0.8684(9) 0.040(5) Uani 1 1 d . . .
C58 C 0.9410(17) 0.7394(11) 0.8041(10) 0.058(7) Uani 1 1 d . . .
C59 C 0.836(2) 0.7468(10) 0.6928(12) 0.062(6) Uani 1 1 d U . .
C60 C 0.9226(19) 0.7296(11) 0.7005(11) 0.058(6) Uani 1 1 d U . .
C61 C 0.945(2) 0.7134(13) 0.6492(10) 0.073(9) Uani 1 1 d . . .
H61 H 1.0027 0.6978 0.6541 0.087 Uiso 1 1 calc R . .
C62 C 0.887(2) 0.7203(15) 0.5962(10) 0.088(10) Uani 1 1 d U . .
H62 H 0.9047 0.7118 0.5618 0.105 Uiso 1 1 calc R . .
C63 C 0.801(3) 0.7393(13) 0.5855(12) 0.080(8) Uani 1 1 d U . .
H63 H 0.7605 0.7456 0.5452 0.096 Uiso 1 1 calc R . .
C64 C 0.774(2) 0.7492(13) 0.6390(12) 0.073(8) Uani 1 1 d . . .
H64 H 0.7128 0.7572 0.6349 0.088 Uiso 1 1 calc R . .
C67 C 0.727(3) 0.9819(17) 0.9593(19) 0.112(12) Uani 1 1 d U . .
H67A H 0.7177 0.9978 0.9191 0.168 Uiso 1 1 calc R . .
H67B H 0.7699 0.9524 0.9661 0.168 Uiso 1 1 calc R . .
H67C H 0.7504 1.0089 0.9911 0.168 Uiso 1 1 calc R . .
C68 C 0.647(2) 0.950(2) 1.0412(4) 0.120(6) Uani 1 1 d DU . .
H68A H 0.5980 0.9649 1.0542 0.179 Uiso 1 1 calc R . .
H68B H 0.7028 0.9702 1.0614 0.179 Uiso 1 1 calc R . .
H68C H 0.6559 0.9127 1.0526 0.179 Uiso 1 1 calc R . .
C69 C 0.6298(16) 0.7873(13) 1.0164(13) 0.094(9) Uani 1 1 d DU . .
H69A H 0.6591 0.8056 0.9907 0.140 Uiso 1 1 calc R . .
H69B H 0.6734 0.7634 1.0448 0.140 Uiso 1 1 calc R . .
H69C H 0.6084 0.8137 1.0396 0.140 Uiso 1 1 calc R . .
C70 C 0.520(3) 0.709(2) 1.033(2) 0.140(16) Uani 1 1 d U . .
H70A H 0.5308 0.7309 1.0698 0.210 Uiso 1 1 d R . .
H70B H 0.5626 0.6790 1.0423 0.210 Uiso 1 1 d R . .
H70C H 0.4580 0.6956 1.0194 0.210 Uiso 1 1 d R . .
S5 S 0.5878(13) 1.0135(8) 0.7618(8) 0.157(5) Uani 1 1 d DU . .
C65 C 0.572(9) 0.984(5) 0.687(3) 0.156(5) Uani 0.49(5) 1 d PDU . 1
H65A H 0.6302 0.9809 0.6808 0.234 Uiso 0.49(5) 1 d PR . 1
H65B H 0.5307 1.0060 0.6549 0.234 Uiso 0.49(5) 1 d PR . 1
H65C H 0.5455 0.9487 0.6871 0.234 Uiso 0.49(5) 1 d PR . 1
C66 C 0.664(6) 1.058(4) 0.741(5) 0.16(2) Uani 0.49(5) 1 d PDU . 1
H66A H 0.6375 1.0936 0.7324 0.237 Uiso 0.49(5) 1 d PR . 1
H66B H 0.6737 1.0438 0.7040 0.237 Uiso 0.49(5) 1 d PR . 1
H66C H 0.7226 1.0600 0.7740 0.237 Uiso 0.49(5) 1 d PR . 1
C66' C 0.580(8) 1.0824(16) 0.784(5) 0.16(2) Uani 0.51(5) 1 d PD . 2
H66D H 0.5167 1.0923 0.7748 0.237 Uiso 0.51(5) 1 d PR . 2
H66E H 0.6087 1.1055 0.7620 0.237 Uiso 0.51(5) 1 d PR . 2
H66F H 0.6119 1.0865 0.8285 0.237 Uiso 0.51(5) 1 d PR . 2
C65' C 0.518(7) 1.000(5) 0.683(2) 0.156(5) Uani 0.51(5) 1 d PD . 2
H65D H 0.4908 1.0338 0.6652 0.234 Uiso 0.51(5) 1 d PR . 2
H65E H 0.4706 0.9737 0.6801 0.234 Uiso 0.51(5) 1 d PR . 2
H65F H 0.5576 0.9867 0.6611 0.234 Uiso 0.51(5) 1 d PR . 2

loop_
_atom_site_aniso_label
_atom_site_aniso_U_11
_atom_site_aniso_U_22
_atom_site_aniso_U_33
_atom_site_aniso_U_23
_atom_site_aniso_U_13
_atom_site_aniso_U_12
C4 0.076(19) 0.057(17) 0.16(3) -0.002(19) 0.08(2) 0.027(15)
Ag1 0.0443(9) 0.0592(11) 0.0639(10) -0.0007(8) 0.0211(8) 0.0076(8)
Ag2 0.0521(8) 0.0593(8) 0.0676(8) -0.0013(7) 0.0242(6) 0.0051(7)
Ag3 0.0537(8) 0.0645(9) 0.0591(8) 0.0009(7) 0.0215(7) -0.0009(7)
Ag4 0.0451(10) 0.0861(16) 0.0763(12) -0.0076(11) 0.0180(9) -0.0087(10)
Ag5 0.0797(14) 0.0552(12) 0.0727(12) 0.0113(9) 0.0295(10) 0.0187(10)
Ag6 0.0715(12) 0.0559(11) 0.0554(10) -0.0045(9) 0.0076(9) 0.0189(10)
Ag7 0.0669(12) 0.0587(12) 0.0803(13) -0.0022(10) 0.0164(10) -0.0142(10)
Ag8 0.0727(14) 0.120(2) 0.0719(13) 0.0031(13) 0.0149(12) 0.0294(15)
Ag9 0.0931(17) 0.0619(13) 0.131(2) -0.0056(14) 0.0664(16) -0.0144(13)
O1 0.033(7) 0.060(10) 0.040(7) 0.002(6) 0.017(6) 0.011(6)
O2 0.049(8) 0.050(9) 0.055(8) -0.010(7) 0.018(7) 0.000(7)
O3 0.063(10) 0.049(9) 0.056(8) 0.002(7) 0.035(8) 0.012(8)
O4 0.048(8) 0.066(10) 0.038(7) -0.006(7) 0.010(6) 0.008(8)
O5 0.097(17) 0.13(2) 0.081(13) -0.031(13) -0.012(12) 0.052(16)
O6 0.153(6) 0.153(5) 0.153(6) -0.001(2) 0.051(2) 0.000(2)
O7 0.123(16) 0.078(12) 0.014(6) 0.001(7) 0.028(8) -0.021(11)
O8 0.098(6) 0.097(6) 0.097(6) -0.001(2) 0.032(3) 0.001(2)
O9 0.16(3) 0.21(4) 0.044(11) -0.002(15) 0.011(13) 0.01(3)
O10 0.144(11) 0.144(11) 0.144(11) 0.0000(11) 0.048(4) 0.0001(11)
O11 0.115(8) 0.115(8) 0.115(8) 0.000(2) 0.038(3) -0.001(2)
O12 0.143(11) 0.143(11) 0.143(11) -0.0001(11) 0.048(4) 0.0000(11)
O13 0.112(17) 0.098(17) 0.072(12) -0.004(12) 0.027(12) 0.002(15)
O14 0.14(2) 0.17(3) 0.14(2) -0.042(19) 0.048(17) 0.05(2)
O15 0.21(3) 0.17(3) 0.055(12) -0.027(14) 0.061(16) -0.08(2)
O16 0.08(2) 0.56(11) 0.24(4) 0.24(6) 0.08(3) 0.08(4)
O17 0.098(15) 0.12(2) 0.114(18) 0.024(16) 0.036(14) -0.007(16)
O18 0.077(9) 0.16(2) 0.084(10) -0.006(12) 0.040(8) 0.012(12)
O19 0.080(16) 0.21(4) 0.13(2) 0.02(2) 0.048(14) 0.045(18)
O20' 0.105(10) 0.105(11) 0.105(10) 0.000(2) 0.035(4) -0.001(2)
O20 0.105(10) 0.105(11) 0.105(10) 0.000(2) 0.035(4) -0.001(2)
O21 0.149(17) 0.085(14) 0.106(15) 0.007(10) 0.049(13) -0.037(14)
O22 0.15(3) 0.15(3) 0.12(2) -0.02(2) 0.025(18) 0.03(2)
S1 0.054(3) 0.049(3) 0.058(3) 0.000(3) 0.029(3) 0.005(3)
S2 0.050(3) 0.065(4) 0.042(3) 0.005(2) 0.018(2) 0.012(3)
S3 0.057(3) 0.047(3) 0.049(3) -0.006(2) 0.018(2) 0.009(3)
S4 0.043(3) 0.053(3) 0.041(3) 0.001(2) 0.004(2) -0.002(2)
S6 0.063(4) 0.107(7) 0.106(5) -0.050(5) 0.014(4) 0.012(4)
S7 0.085(6) 0.084(6) 0.097(6) -0.009(5) 0.014(5) 0.015(5)
N1 0.047(10) 0.045(11) 0.072(12) 0.012(9) 0.026(9) 0.005(8)
N2 0.099(15) 0.034(9) 0.041(9) 0.011(7) 0.046(10) 0.028(10)
N3 0.037(9) 0.032(9) 0.069(11) -0.009(8) 0.015(8) 0.020(7)
N4 0.053(11) 0.047(11) 0.069(12) -0.013(9) 0.027(10) -0.009(9)
N5 0.098(6) 0.097(6) 0.097(6) -0.001(2) 0.032(3) 0.001(2)
N6 0.078(6) 0.078(6) 0.078(6) -0.0001(11) 0.026(2) 0.0000(11)
N7 0.14(2) 0.17(3) 0.14(2) -0.042(19) 0.048(17) 0.05(2)
N8 0.077(9) 0.16(2) 0.084(10) -0.006(12) 0.040(8) 0.012(12)
N9 0.149(17) 0.085(14) 0.106(15) 0.007(10) 0.049(13) -0.037(14)
C1 0.058(14) 0.039(12) 0.073(15) 0.023(11) 0.025(12) -0.011(11)
C2 0.087(18) 0.046(14) 0.11(2) -0.027(14) 0.079(17) -0.022(13)
C3 0.035(12) 0.13(3) 0.074(16) -0.057(17) 0.035(12) -0.037(15)
C5 0.070(15) 0.036(11) 0.046(11) -0.013(9) 0.029(11) -0.003(11)
C6 0.058(14) 0.10(2) 0.040(11) -0.009(12) 0.033(11) 0.001(13)
C7 0.067(15) 0.046(14) 0.095(18) 0.027(13) 0.057(15) 0.013(12)
C8 0.046(12) 0.064(15) 0.044(11) 0.002(10) 0.018(10) -0.006(11)
C9 0.053(13) 0.033(12) 0.089(16) -0.023(11) 0.024(12) 0.012(10)
C10 0.064(6) 0.064(6) 0.065(6) 0.0000(11) 0.021(2) 0.0000(11)
C11 0.096(19) 0.032(11) 0.063(14) 0.009(10) 0.051(14) -0.002(12)
C12 0.039(11) 0.066(16) 0.067(14) 0.011(12) 0.027(10) -0.003(11)
C13 0.037(11) 0.072(16) 0.040(11) -0.017(11) -0.012(9) -0.015(11)
C14 0.041(11) 0.075(17) 0.040(11) -0.006(10) 0.012(9) -0.001(11)
C15 0.063(14) 0.047(13) 0.050(12) -0.017(10) 0.022(11) -0.004(11)
C16 0.064(15) 0.058(15) 0.086(12) -0.048(13) 0.047(12) -0.014(12)
C17 0.057(14) 0.063(16) 0.055(9) 0.011(11) 0.004(11) 0.001(12)
C18 0.056(13) 0.036(12) 0.089(17) -0.021(11) 0.046(13) -0.002(10)
C19 0.021(8) 0.045(11) 0.042(10) -0.010(9) 0.005(7) -0.010(8)
C20 0.059(13) 0.034(11) 0.057(13) -0.002(9) 0.021(11) -0.006(10)
C21 0.095(19) 0.030(12) 0.089(17) -0.013(11) 0.060(16) -0.002(12)
C22 0.071(7) 0.070(7) 0.071(7) 0.000(2) 0.023(3) 0.000(2)
C23 0.066(5) 0.066(5) 0.065(5) 0.000(2) 0.022(3) 0.000(2)
C24 0.066(5) 0.065(5) 0.065(5) 0.001(2) 0.022(3) 0.000(2)
C25 0.064(15) 0.077(18) 0.044(12) 0.002(11) 0.008(11) 0.006(13)
C26 0.052(12) 0.033(10) 0.057(13) 0.002(9) 0.040(11) -0.012(9)
C27 0.054(12) 0.048(13) 0.040(11) -0.010(9) 0.020(9) 0.002(10)
C28 0.065(15) 0.047(14) 0.080(16) -0.006(12) 0.023(13) 0.000(12)
C29 0.081(8) 0.081(8) 0.081(8) 0.0001(11) 0.027(3) 0.0000(11)
C30 0.057(14) 0.062(15) 0.046(11) -0.019(10) 0.011(10) 0.031(12)
C31 0.027(10) 0.026(10) 0.111(19) -0.005(11) 0.010(12) 0.000(8)
C32 0.054(12) 0.045(12) 0.033(10) 0.025(9) 0.009(9) -0.003(10)
C33 0.097(19) 0.037(12) 0.047(12) 0.007(9) 0.034(12) 0.008(12)
C34 0.069(14) 0.045(12) 0.036(10) -0.002(9) 0.029(10) 0.000(11)
C35 0.072(16) 0.082(18) 0.048(12) 0.013(12) 0.044(12) 0.014(14)
C36 0.099(10) 0.099(10) 0.098(10) 0.000(2) 0.033(4) 0.000(2)
C37 0.10(2) 0.13(3) 0.025(11) -0.020(13) 0.011(12) 0.02(2)
C38 0.064(7) 0.063(7) 0.063(7) 0.001(2) 0.021(3) 0.001(2)
C39 0.061(13) 0.021(9) 0.079(15) -0.011(9) 0.053(12) -0.004(9)
C40 0.058(13) 0.064(15) 0.041(11) -0.007(10) 0.016(10) -0.027(12)
C41 0.084(18) 0.054(14) 0.040(11) -0.002(10) 0.017(12) 0.009(13)
C42 0.080(18) 0.064(17) 0.069(15) -0.008(13) 0.038(14) 0.019(14)
C43 0.11(2) 0.037(12) 0.036(10) 0.012(9) 0.026(12) 0.017(13)
C44 0.051(13) 0.034(11) 0.084(16) -0.004(11) 0.039(12) -0.013(10)
C45 0.065(14) 0.029(11) 0.060(13) 0.014(9) 0.030(11) 0.020(10)
C46 0.054(13) 0.065(15) 0.035(10) 0.011(10) 0.016(9) 0.004(11)
C47 0.037(10) 0.039(11) 0.061(12) -0.006(10) 0.021(9) -0.007(9)
C48 0.066(7) 0.065(7) 0.065(7) 0.000(2) 0.021(3) 0.001(2)
C49 0.106(11) 0.106(11) 0.106(11) -0.0001(11) 0.035(4) 0.0001(11)
C50 0.069(16) 0.09(2) 0.029(10) -0.002(11) 0.007(10) 0.011(14)
C51 0.09(2) 0.061(17) 0.076(17) -0.008(14) 0.037(16) -0.010(16)
C52 0.040(11) 0.049(12) 0.027(9) 0.005(8) 0.002(8) 0.004(9)
C53 0.051(14) 0.10(2) 0.026(10) -0.005(11) 0.005(9) 0.018(13)
C54 0.09(2) 0.072(18) 0.039(12) 0.006(11) -0.018(12) 0.049(16)
C55 0.053(14) 0.065(17) 0.088(17) 0.029(14) 0.038(13) 0.028(12)
C56 0.045(12) 0.051(14) 0.052(12) -0.001(10) 0.001(10) 0.008(10)
C57 0.061(13) 0.034(10) 0.033(9) -0.005(8) 0.025(9) -0.017(9)
C58 0.046(12) 0.071(17) 0.045(12) -0.022(11) -0.001(10) 0.029(12)
C59 0.077(12) 0.046(14) 0.069(16) -0.021(12) 0.033(14) -0.030(11)
C60 0.068(11) 0.061(15) 0.051(12) -0.007(11) 0.029(12) -0.037(11)
C61 0.077(17) 0.12(2) 0.030(11) -0.036(13) 0.029(11) -0.037(17)
C62 0.108(17) 0.12(3) 0.022(10) 0.021(13) -0.002(13) -0.031(19)
C63 0.112(18) 0.08(2) 0.044(13) -0.016(13) 0.029(15) -0.049(16)
C64 0.061(16) 0.10(2) 0.063(16) 0.030(15) 0.026(14) -0.005(15)
C67 0.112(12) 0.112(12) 0.112(12) 0.000(2) 0.037(4) 0.001(2)
C68 0.120(6) 0.120(6) 0.119(6) -0.001(2) 0.040(3) 0.000(2)
C69 0.094(9) 0.094(9) 0.094(9) 0.0001(11) 0.031(3) 0.0000(11)
C70 0.140(16) 0.140(16) 0.140(16) 0.000(2) 0.047(6) 0.000(2)
S5 0.159(5) 0.155(5) 0.156(5) 0.000(2) 0.051(2) 0.003(2)
C65 0.156(6) 0.156(5) 0.156(5) 0.0000(11) 0.052(2) 0.0000(11)
C66 0.16(2) 0.16(2) 0.16(2) -0.0001(11) 0.053(7) 0.0000(11)
C66' 0.16(2) 0.16(2) 0.16(2) -0.0001(11) 0.053(7) 0.0000(11)
C65' 0.156(6) 0.156(5) 0.156(5) 0.0000(11) 0.052(2) 0.0000(11)

loop_
_atom_type_symbol
_atom_type_description
_atom_type_scat_dispersion_real
_atom_type_scat_dispersion_imag
_atom_type_scat_source
C C 0.0033 0.0016 'International Tables Vol C Tables 4.2.6.8 and 6.1.1.4'
H H 0.0000 0.0000 'International Tables Vol C Tables 4.2.6.8 and 6.1.1.4'
N N 0.0061 0.0033 'International Tables Vol C Tables 4.2.6.8 and 6.1.1.4'
O O 0.0106 0.0060 'International Tables Vol C Tables 4.2.6.8 and 6.1.1.4'
S S 0.1246 0.1234 'International Tables Vol C Tables 4.2.6.8 and 6.1.1.4'
Ag Ag -0.8971 1.1015 'International Tables Vol C Tables 4.2.6.8 and 6.1.1.4'

loop_
_geom_angle_atom_site_label_1
_geom_angle_atom_site_label_2
_geom_angle_atom_site_label_3
_geom_angle
_geom_angle_site_symmetry_1
_geom_angle_site_symmetry_3
C5 C4 Ag2 171(3) . .
C5 C4 Ag9 101(2) . .
Ag2 C4 Ag9 83.8(10) . .
C5 C4 Ag6 80.1(17) . .
Ag2 C4 Ag6 105.3(13) . .
Ag9 C4 Ag6 104.1(13) . .
C1 Ag1 C7 175.3(10) . .
C1 Ag1 Ag9 51.4(6) . .
C7 Ag1 Ag9 124.0(7) . .
C1 Ag1 Ag7 129.2(7) . .
C7 Ag1 Ag7 46.1(8) . .
C1 Ag1 Ag5 132.7(6) . .
C7 Ag1 Ag5 49.0(6) . .
Ag9 Ag1 Ag5 139.41(10) . .
C1 Ag1 Ag8 130.1(6) . .
C7 Ag1 Ag8 50.3(7) . .
Ag9 Ag1 Ag8 104.73(10) . .
C1 Ag1 Ag4 45.2(7) . .
C7 Ag1 Ag4 139.1(8) . .
Ag7 Ag1 Ag4 167.72(10) . .
Ag5 Ag1 Ag4 121.95(9) . .
C4 Ag2 C10 171.5(12) . .
C4 Ag2 Ag7 123.9(9) . .
C10 Ag2 Ag7 48.2(8) . .
C4 Ag2 Ag9 51.0(9) . .
C10 Ag2 Ag9 121.3(8) . .
Ag7 Ag2 Ag9 83.85(9) . .
C4 Ag2 Ag3 141.6(9) . .
C10 Ag2 Ag3 45.2(8) . .
Ag9 Ag2 Ag3 163.73(10) . .
N1 Ag3 C10 153.7(7) 1_655 .
N1 Ag3 O6 113.5(10) 1_655 .
C10 Ag3 O6 87.5(11) . .
N1 Ag3 C11 125.5(7) 1_655 .
O6 Ag3 C11 107.1(10) . .
N1 Ag3 O20' 98.2(15) 1_655 .
C10 Ag3 O20' 85.3(16) . .
O6 Ag3 O20' 116.5(18) . .
C11 Ag3 O20' 94.6(16) . .
N1 Ag3 Ag2 166.4(5) 1_655 .
C10 Ag3 Ag2 39.4(6) . .
O6 Ag3 Ag2 53.8(9) . .
C11 Ag3 Ag2 66.9(5) . .
O20' Ag3 Ag2 85.2(15) . .
N4 Ag4 C1 148.8(7) 1_455 .
N4 Ag4 C2 119.4(7) 1_455 .
N4 Ag4 O18 118.7(8) 1_455 .
C1 Ag4 O18 86.9(8) . .
C2 Ag4 O18 109.9(8) . .
N4 Ag4 Ag1 170.4(5) 1_455 .
C1 Ag4 Ag1 39.1(5) . .
C2 Ag4 Ag1 68.5(5) . .
O18 Ag4 Ag1 59.4(6) . .
N2 Ag5 C7 145.6(6) 3_545 .
N2 Ag5 C8 118.8(6) 3_545 .
N2 Ag5 Ag1 170.4(5) 3_545 .
C7 Ag5 Ag1 42.0(5) . .
C8 Ag5 Ag1 68.2(5) . .
N3 Ag6 C4 149.6(7) 3_455 .
N3 Ag6 O5 98.1(7) 3_455 .
C4 Ag6 O5 111.7(8) . .
N3 Ag6 C5 120.4(7) 3_455 .
O5 Ag6 C5 141.2(7) . .
C10 Ag7 C7 165.8(9) . .
C10 Ag7 O7 105.3(8) . .
C7 Ag7 O7 88.9(7) . .
C10 Ag7 Ag2 47.2(7) . .
C7 Ag7 Ag2 125.9(6) . .
O7 Ag7 Ag2 120.2(4) . .
C10 Ag7 Ag1 138.1(7) . .
C7 Ag7 Ag1 44.9(5) . .
O7 Ag7 Ag1 78.0(5) . .
O17 Ag8 O11 125.1(9) . .
O17 Ag8 C7 121.4(7) . .
O11 Ag8 C7 111.8(8) . .
O17 Ag8 O22 82.7(10) . .
O11 Ag8 O22 113.8(10) . .
C7 Ag8 O22 87.1(9) . .
O17 Ag8 C8 147.9(7) . .
O11 Ag8 C8 86.3(8) . .
O22 Ag8 C8 90.6(9) . .
O17 Ag8 Ag1 81.7(6) . .
O11 Ag8 Ag1 142.3(7) . .
C7 Ag8 Ag1 41.5(4) . .
O22 Ag8 Ag1 93.8(7) . .
C8 Ag8 Ag1 67.4(4) . .
C4 Ag9 C1 144.6(10) . .
C4 Ag9 O8 99.8(9) . .
C1 Ag9 O8 104.4(8) . .
C4 Ag9 Ag1 117.2(7) . .
C1 Ag9 Ag1 44.7(5) . .
O8 Ag9 Ag1 143.0(6) . .
C4 Ag9 Ag2 45.2(5) . .
C1 Ag9 Ag2 138.8(5) . .
O8 Ag9 Ag2 112.1(6) . .
C3 O1 C13 120.6(16) . .
C6 O2 C26 118.9(16) . .
C9 O3 C39 122.2(18) . .
C52 O4 C12 117.8(16) . .
S6 O5 Ag6 121.5(15) . .
S5 O6 Ag3 140(2) . .
S7 O7 Ag7 108.8(11) . .
N5 O8 Ag9 109(2) . .
N6 O11 Ag8 106(2) . .
N8 O17 Ag8 109(3) . .
N8 O18 Ag4 117(2) . .
N9 O20' Ag3 113(4) . .
N9 O22 Ag8 109(2) . .
C21 S1 C19 90.6(10) . .
C32 S2 C34 89.4(11) . .
C46 S3 C45 92.1(11) . .
C59 S4 C58 90.0(13) . .
O5 S6 C68 113.0(19) . .
O5 S6 C67 97.1(19) . .
C68 S6 C67 99(2) . .
O7 S7 C69 104.8(16) . .
O7 S7 C70 112.9(19) . .
C69 S7 C70 97(2) . .
C19 N1 C20 115(2) . .
C19 N1 Ag3 120.1(15) . 1_455
C20 N1 Ag3 119.0(15) . 1_455
C32 N2 C33 108.7(18) . .
C32 N2 Ag5 126.9(12) . 3_455
C33 N2 Ag5 114.7(13) . 3_455
C45 N3 C47 116.3(17) . .
C45 N3 Ag6 125.9(15) . 3_545
C47 N3 Ag6 115.0(13) . 3_545
C58 N4 C60 107(2) . .
C58 N4 Ag4 123.1(15) . 1_655
C60 N4 Ag4 120.9(14) . 1_655
O10 N5 O9 119(4) . .
O10 N5 O8 106(3) . .
O9 N5 O8 132(4) . .
O13 N6 O11 119(3) . .
O13 N6 O12 115(3) . .
O11 N6 O12 126(3) . .
O16 N7 O15 124(4) . .
O16 N7 O14 109(4) . .
O15 N7 O14 124(4) . .
O19 N8 O17 130(5) . .
O19 N8 O18 108(4) . .
O17 N8 O18 119(4) . .
O20 N9 O21 132(4) . .
O20 N9 O22 114(4) . .
O21 N9 O22 113(3) . .
O20 N9 O20' 57(4) . .
O21 N9 O20' 93(4) . .
O22 N9 O20' 140(4) . .
C2 C1 Ag1 173(2) . .
C2 C1 Ag9 102.8(18) . .
Ag1 C1 Ag9 83.9(7) . .
C2 C1 Ag4 79.1(17) . .
Ag1 C1 Ag4 95.7(9) . .
Ag9 C1 Ag4 138.6(10) . .
C1 C2 C3 169(3) . .
C1 C2 Ag4 71.4(16) . .
C3 C2 Ag4 119.4(16) . .
O1 C3 C2 111(2) . .
O1 C3 H3A 109.4 . .
C2 C3 H3A 109.4 . .
O1 C3 H3B 109.4 . .
C2 C3 H3B 109.4 . .
H3A C3 H3B 108.0 . .
C4 C5 C6 167(2) . .
C4 C5 Ag6 70.5(17) . .
C6 C5 Ag6 120.4(16) . .
O2 C6 C5 110.4(17) . .
O2 C6 H6A 109.6 . .
C5 C6 H6A 109.6 . .
O2 C6 H6B 109.6 . .
C5 C6 H6B 109.6 . .
H6A C6 H6B 108.1 . .
C8 C7 Ag1 163(2) . .
C8 C7 Ag7 108.0(18) . .
Ag1 C7 Ag7 89.0(9) . .
C8 C7 Ag5 88.0(15) . .
Ag1 C7 Ag5 89.1(7) . .
Ag7 C7 Ag5 102.4(11) . .
C8 C7 Ag8 86.1(17) . .
Ag1 C7 Ag8 88.2(8) . .
Ag7 C7 Ag8 107.1(9) . .
Ag5 C7 Ag8 150.3(13) . .
C7 C8 C9 170(3) . .
C7 C8 Ag5 65.1(14) . .
C9 C8 Ag5 119.8(17) . .
C7 C8 Ag8 67.2(16) . .
C9 C8 Ag8 112.0(15) . .
Ag5 C8 Ag8 124.6(8) . .
O3 C9 C8 113(2) . .
O3 C9 H9A 109.0 . .
C8 C9 H9A 109.0 . .
O3 C9 H9B 109.0 . .
C8 C9 H9B 109.0 . .
H9A C9 H9B 107.8 . .
C11 C10 Ag2 163(2) . .
C11 C10 Ag7 110(2) . .
Ag2 C10 Ag7 84.6(9) . .
C11 C10 Ag3 83.3(17) . .
Ag2 C10 Ag3 95.4(10) . .
Ag7 C10 Ag3 124.0(12) . .
C10 C11 C12 173(2) . .
C10 C11 Ag3 68.3(16) . .
C12 C11 Ag3 116.4(14) . .
O4 C12 C11 106.4(18) . .
O4 C12 H12A 110.5 . .
C11 C12 H12A 110.5 . .
O4 C12 H12B 110.5 . .
C11 C12 H12B 110.5 . .
H12A C12 H12B 108.6 . .
O1 C13 C18 119.0(18) . .
O1 C13 C14 122.2(17) . .
C18 C13 C14 119(2) . .
C15 C14 C13 124(2) . .
C15 C14 H14 118.1 . .
C13 C14 H14 118.1 . .
C14 C15 C16 119(2) . .
C14 C15 H15 120.3 . .
C16 C15 H15 120.3 . .
C15 C16 C17 116.7(19) . .
C15 C16 H16 121.7 . .
C17 C16 H16 121.7 . .
C18 C17 C16 119(2) . .
C18 C17 H17 120.5 . .
C16 C17 H17 120.5 . .
C17 C18 C13 122(2) . .
C17 C18 C19 115.4(18) . .
C13 C18 C19 122.8(19) . .
N1 C19 C18 127(2) . .
N1 C19 S1 111.8(15) . .
C18 C19 S1 121.2(14) . .
C25 C20 N1 130(2) . .
C25 C20 C21 115(2) . .
N1 C20 C21 115(2) . .
C22 C21 C20 126(3) . .
C22 C21 S1 127(2) . .
C20 C21 S1 106.9(18) . .
C21 C22 C23 109(3) . .
C21 C22 H22 125.3 . .
C23 C22 H22 125.3 . .
C24 C23 C22 126(3) . .
C24 C23 H23 116.8 . .
C22 C23 H23 116.8 . .
C23 C24 C25 122(3) . .
C23 C24 H24 118.9 . .
C25 C24 H24 118.9 . .
C20 C25 C24 120(3) . .
C20 C25 H25 119.9 . .
C24 C25 H25 119.9 . .
C27 C26 C31 122(2) . .
C27 C26 O2 123.9(19) . .
C31 C26 O2 113.7(19) . .
C26 C27 C28 121(2) . .
C26 C27 H27 119.3 . .
C28 C27 H27 119.3 . .
C27 C28 C29 117(3) . .
C27 C28 H28 121.3 . .
C29 C28 H28 121.3 . .
C30 C29 C28 119(3) . .
C30 C29 H29 120.4 . .
C28 C29 H29 120.4 . .
C29 C30 C31 114(2) . .
C29 C30 H30 122.8 . .
C31 C30 H30 122.8 . .
C26 C31 C30 125(2) . .
C26 C31 C32 124(2) . .
C30 C31 C32 110(2) . .
N2 C32 C31 120.8(19) . .
N2 C32 S2 116.5(14) . .
C31 C32 S2 122.5(17) . .
C34 C33 C38 122(2) . .
C34 C33 N2 114.6(19) . .
C38 C33 N2 123(2) . .
C33 C34 C35 123(2) . .
C33 C34 S2 110.6(16) . .
C35 C34 S2 126.0(18) . .
C36 C35 C34 114(3) . .
C36 C35 H35 122.9 . .
C34 C35 H35 122.9 . .
C35 C36 C37 120(3) . .
C35 C36 H36 120.2 . .
C37 C36 H36 120.2 . .
C38 C37 C36 130(3) . .
C38 C37 H37 114.9 . .
C36 C37 H37 114.9 . .
C37 C38 C33 110(2) . .
C37 C38 H38 124.8 . .
C33 C38 H38 124.8 . .
C44 C39 C40 125(2) . .
C44 C39 O3 116.1(19) . .
C40 C39 O3 118(2) . .
C39 C40 C41 116(2) . .
C39 C40 H40 122.1 . .
C41 C40 H40 122.1 . .
C42 C41 C40 120.0(19) . .
C42 C41 H41 120.0 . .
C40 C41 H41 120.0 . .
C43 C42 C41 114(2) . .
C43 C42 H42 123.1 . .
C41 C42 H42 123.1 . .
C44 C43 C42 131(2) . .
C44 C43 H43 114.7 . .
C42 C43 H43 114.7 . .
C39 C44 C43 113(2) . .
C39 C44 C45 123(2) . .
C43 C44 C45 123(2) . .
N3 C45 C44 123(2) . .
N3 C45 S3 111.8(16) . .
C44 C45 S3 124.8(17) . .
C51 C46 C47 122(2) . .
C51 C46 S3 129(2) . .
C47 C46 S3 109.0(14) . .
N3 C47 C48 132(2) . .
N3 C47 C46 110.1(15) . .
C48 C47 C46 118(2) . .
C49 C48 C47 123(3) . .
C49 C48 H48 118.3 . .
C47 C48 H48 118.3 . .
C48 C49 C50 117(3) . .
C48 C49 H49 121.3 . .
C50 C49 H49 121.3 . .
C51 C50 C49 127(3) . .
C51 C50 H50 116.4 . .
C49 C50 H50 116.4 . .
C50 C51 C46 112(3) . .
C50 C51 H51 123.9 . .
C46 C51 H51 123.9 . .
O4 C52 C53 129(2) . .
O4 C52 C57 115.3(16) . .
C53 C52 C57 115.7(19) . .
C54 C53 C52 122(2) . .
C54 C53 H53 119.1 . .
C52 C53 H53 119.1 . .
C53 C54 C55 123(2) . .
C53 C54 H54 118.4 . .
C55 C54 H54 118.4 . .
C54 C55 C56 118(2) . .
C54 C55 H55 121.2 . .
C56 C55 H55 121.2 . .
C55 C56 C57 124(2) . .
C55 C56 H56 117.9 . .
C57 C56 H56 117.9 . .
C56 C57 C58 122(2) . .
C56 C57 C52 116.5(18) . .
C58 C57 C52 121.7(19) . .
N4 C58 C57 120(2) . .
N4 C58 S4 116.0(16) . .
C57 C58 S4 121.8(19) . .
C64 C59 C60 122(3) . .
C64 C59 S4 127(2) . .
C60 C59 S4 110(2) . .
C59 C60 C61 120(2) . .
C59 C60 N4 117(2) . .
C61 C60 N4 124(3) . .
C62 C61 C60 118(3) . .
C62 C61 H61 120.9 . .
C60 C61 H61 120.9 . .
C61 C62 C63 124(3) . .
C61 C62 H62 117.8 . .
C63 C62 H62 117.8 . .
C62 C63 C64 117(3) . .
C62 C63 H63 121.6 . .
C64 C63 H63 121.6 . .
C59 C64 C63 118(3) . .
C59 C64 H64 121.1 . .
C63 C64 H64 121.1 . .
S6 C67 H67A 109.5 . .
S6 C67 H67B 109.5 . .
H67A C67 H67B 109.5 . .
S6 C67 H67C 109.5 . .
H67A C67 H67C 109.5 . .
H67B C67 H67C 109.5 . .
S6 C68 H68A 109.5 . .
S6 C68 H68B 109.5 . .
H68A C68 H68B 109.5 . .
S6 C68 H68C 109.5 . .
H68A C68 H68C 109.5 . .
H68B C68 H68C 109.5 . .
S7 C69 H69A 109.5 . .
S7 C69 H69B 109.5 . .
H69A C69 H69B 109.5 . .
S7 C69 H69C 109.5 . .
H69A C69 H69C 109.5 . .
H69B C69 H69C 109.5 . .
S7 C70 H70A 110.0 . .
S7 C70 H70B 109.2 . .
H70A C70 H70B 109.5 . .
S7 C70 H70C 109.2 . .
H70A C70 H70C 109.5 . .
H70B C70 H70C 109.5 . .
O6 S5 C65 98(4) . .
O6 S5 C66' 129(4) . .
C65 S5 C66' 131(5) . .
O6 S5 C66 114(4) . .
C65 S5 C66 83(6) . .
C66' S5 C66 67(5) . .
O6 S5 C65' 117(4) . .
C66' S5 C65' 113(5) . .
C66 S5 C65' 94(6) . .
S5 C65 H65A 110.1 . .
S5 C65 H65B 110.8 . .
H65A C65 H65B 109.5 . .
S5 C65 H65C 107.5 . .
H65A C65 H65C 109.5 . .
H65B C65 H65C 109.5 . .
S5 C65 H65E 89.2 . .
H65A C65 H65E 159.3 . .
H65B C65 H65E 68.1 . .
H65C C65 H65E 55.7 . .
H65C C65 H65F 94.4 . .
H65E C65 H65F 83.3 . .
S5 C66 H66A 109.6 . .
S5 C66 H66B 108.5 . .
H66A C66 H66B 109.5 . .
S5 C66 H66C 110.3 . .
H66A C66 H66C 109.5 . .
H66B C66 H66C 109.5 . .
S5 C66' H66D 109.5 . .
S5 C66' H66E 108.9 . .
H66D C66' H66E 109.5 . .
S5 C66' H66F 110.0 . .
H66D C66' H66F 109.5 . .
H66E C66' H66F 109.5 . .
S5 C65' H65B 126.1 . .
S5 C65' H65C 92.3 . .
H65B C65' H65C 94.9 . .
S5 C65' H65D 107.2 . .
H65B C65' H65D 70.1 . .
H65C C65' H65D 160.0 . .
S5 C65' H65E 112.7 . .
H65B C65' H65E 118.8 . .
H65C C65' H65E 65.3 . .
H65D C65' H65E 109.5 . .
S5 C65' H65F 108.5 . .
H65C C65' H65F 58.3 . .
H65D C65' H65F 109.5 . .
H65E C65' H65F 109.5 . .

loop_
_geom_bond_atom_site_label_1
_geom_bond_atom_site_label_2
_geom_bond_distance
_geom_bond_site_symmetry_2
C4 C5 1.211(10) .
C4 Ag2 2.11(2) .
C4 Ag9 2.31(3) .
C4 Ag6 2.32(3) .
Ag1 C1 2.077(19) .
Ag1 C7 2.130(19) .
Ag1 Ag9 2.935(3) .
Ag1 Ag5 3.185(3) .
Ag1 Ag8 3.214(3) .
Ag2 C10 2.11(2) .
Ag2 Ag7 2.864(3) .
Ag3 N1 2.277(19) 1_655
Ag3 C10 2.36(3) .
Ag3 O6 2.44(4) .
Ag3 C11 2.52(2) .
Ag3 O20' 2.60(7) .
Ag4 N4 2.19(2) 1_455
Ag4 C1 2.34(2) .
Ag4 C2 2.42(3) .
Ag4 O18 2.58(2) .
Ag5 N2 2.269(17) 3_545
Ag5 C7 2.40(2) .
Ag5 C8 2.65(2) .
Ag6 N3 2.273(15) 3_455
Ag6 O5 2.36(2) .
Ag6 C5 2.43(2) .
Ag7 C10 2.14(3) .
Ag7 C7 2.18(3) .
Ag7 O7 2.569(14) .
Ag8 O17 2.41(3) .
Ag8 O11 2.45(3) .
Ag8 C7 2.47(3) .
Ag8 O22 2.58(4) .
Ag8 C8 2.68(2) .
Ag9 C1 2.31(2) .
Ag9 O8 2.49(2) .
O1 C3 1.28(3) .
O1 C13 1.34(3) .
O2 C6 1.37(3) .
O2 C26 1.45(3) .
O3 C9 1.35(3) .
O3 C39 1.44(2) .
O4 C52 1.31(2) .
O4 C12 1.39(3) .
O5 S6 1.56(2) .
O6 S5 1.49(4) .
O7 S7 1.49(2) .
O8 N5 1.29(3) .
O9 N5 1.18(4) .
O10 N5 1.11(4) .
O11 N6 1.21(4) .
O12 N6 1.22(4) .
O13 N6 1.19(3) .
O14 N7 1.35(5) .
O15 N7 1.36(4) .
O16 N7 1.285(11) .
O17 N8 1.14(4) .
O18 N8 1.30(4) .
O19 N8 1.11(4) .
O20' N9 1.25(7) .
O20 N9 1.24(2) .
O21 N9 1.24(2) .
O22 N9 1.24(2) .
S1 C21 1.76(3) .
S1 C19 1.79(2) .
S2 C32 1.72(2) .
S2 C34 1.76(2) .
S3 C46 1.66(2) .
S3 C45 1.77(2) .
S4 C59 1.77(3) .
S4 C58 1.78(2) .
S6 C68 1.7102(12) .
S6 C67 1.80(4) .
S7 C69 1.7100(12) .
S7 C70 1.84(5) .
N1 C19 1.28(3) .
N1 C20 1.37(3) .
N1 Ag3 2.277(19) 1_455
N2 C32 1.31(3) .
N2 C33 1.47(3) .
N2 Ag5 2.269(17) 3_455
N3 C45 1.26(3) .
N3 C47 1.37(3) .
N3 Ag6 2.273(15) 3_545
N4 C58 1.32(3) .
N4 C60 1.51(3) .
N4 Ag4 2.19(2) 1_655
C1 C2 1.212(10) .
C2 C3 1.55(3) .
C3 H3A 0.9700 .
C3 H3B 0.9700 .
C5 C6 1.44(3) .
C6 H6A 0.9700 .
C6 H6B 0.9700 .
C7 C8 1.202(10) .
C8 C9 1.44(3) .
C9 H9A 0.9700 .
C9 H9B 0.9700 .
C10 C11 1.208(10) .
C11 C12 1.54(3) .
C12 H12A 0.9700 .
C12 H12B 0.9700 .
C13 C18 1.391(10) .
C13 C14 1.45(3) .
C14 C15 1.31(3) .
C14 H14 0.9300 .
C15 C16 1.46(4) .
C15 H15 0.9300 .
C16 C17 1.53(3) .
C16 H16 0.9300 .
C17 C18 1.35(3) .
C17 H17 0.9300 .
C18 C19 1.44(3) .
C20 C25 1.35(3) .
C20 C21 1.43(4) .
C21 C22 1.42(4) .
C22 C23 1.44(4) .
C22 H22 0.9300 .
C23 C24 1.23(4) .
C23 H23 0.9300 .
C24 C25 1.41(4) .
C24 H24 0.9300 .
C25 H25 0.9300 .
C26 C27 1.25(3) .
C26 C31 1.28(3) .
C27 C28 1.42(3) .
C27 H27 0.9300 .
C28 C29 1.44(4) .
C28 H28 0.9300 .
C29 C30 1.38(4) .
C29 H29 0.9300 .
C30 C31 1.42(3) .
C30 H30 0.9300 .
C31 C32 1.56(3) .
C33 C34 1.33(3) .
C33 C38 1.44(3) .
C34 C35 1.46(3) .
C35 C36 1.32(4) .
C35 H35 0.9300 .
C36 C37 1.390(10) .
C36 H36 0.9300 .
C37 C38 1.31(3) .
C37 H37 0.9300 .
C38 H38 0.9300 .
C39 C44 1.36(3) .
C39 C40 1.40(3) .
C40 C41 1.50(3) .
C40 H40 0.9300 .
C41 C42 1.393(10) .
C41 H41 0.9300 .
C42 C43 1.38(3) .
C42 H42 0.9300 .
C43 C44 1.37(3) .
C43 H43 0.9300 .
C44 C45 1.42(3) .
C46 C51 1.47(3) .
C46 C47 1.50(3) .
C47 C48 1.395(10) .
C48 C49 1.34(4) .
C48 H48 0.9300 .
C49 C50 1.47(5) .
C49 H49 0.9300 .
C50 C51 1.40(4) .
C50 H50 0.9300 .
C51 H51 0.9300 .
C52 C53 1.44(3) .
C52 C57 1.51(3) .
C53 C54 1.35(3) .
C53 H53 0.9300 .
C54 C55 1.37(4) .
C54 H54 0.9300 .
C55 C56 1.38(3) .
C55 H55 0.9300 .
C56 C57 1.41(3) .
C56 H56 0.9300 .
C57 C58 1.41(3) .
C59 C64 1.28(4) .
C59 C60 1.34(4) .
C60 C61 1.38(3) .
C61 C62 1.25(3) .
C61 H61 0.9300 .
C62 C63 1.35(5) .
C62 H62 0.9300 .
C63 C64 1.43(4) .
C63 H63 0.9300 .
C64 H64 0.9300 .
C67 H67A 0.9600 .
C67 H67B 0.9600 .
C67 H67C 0.9600 .
C68 H68A 0.9600 .
C68 H68B 0.9600 .
C68 H68C 0.9600 .
C69 H69A 0.9600 .
C69 H69B 0.9600 .
C69 H69C 0.9600 .
C70 H70A 0.9600 .
C70 H70B 0.9600 .
C70 H70C 0.9600 .
S5 C65 1.777(11) .
S5 C66' 1.782(11) .
S5 C66 1.779(11) .
S5 C65' 1.783(11) .
C65 H65A 0.9600 .
C65 H65B 0.9600 .
C65 H65C 0.9600 .
C65 H65F 0.5694 .
C66 H66A 0.9600 .
C66 H66B 0.9600 .
C66 H66C 0.9600 .
C66' H66D 0.9600 .
C66' H66E 0.9600 .
C66' H66F 0.9600 .
C65' H65B 0.7432 .
C65' H65D 0.9600 .
C65' H65E 0.9600 .
C65' H65F 0.9600 .

loop_
_geom_torsion_atom_site_label_1
_geom_torsion_atom_site_label_2
_geom_torsion_atom_site_label_3
_geom_torsion_atom_site_label_4
_geom_torsion
_geom_torsion_site_symmetry_1
_geom_torsion_site_symmetry_4
Ag9 C4 Ag2 Ag7 44.6(12) . .
Ag6 C4 Ag2 Ag7 147.5(7) . .
Ag6 C4 Ag2 Ag9 102.9(14) . .
Ag9 C4 Ag2 Ag3 165.1(5) . .
Ag6 C4 Ag2 Ag3 -92.0(15) . .
C4 Ag2 Ag3 N1 21(3) . 1_655
C10 Ag2 Ag3 N1 -166(2) . 1_655
Ag7 Ag2 Ag3 N1 155(2) . 1_655
Ag9 Ag2 Ag3 N1 156(2) . 1_655
C4 Ag2 Ag3 C10 -172.4(18) . .
Ag7 Ag2 Ag3 C10 -39.0(10) . .
Ag9 Ag2 Ag3 C10 -37.9(11) . .
C4 Ag2 Ag3 O6 44.0(18) . .
C10 Ag2 Ag3 O6 -143.6(14) . .
Ag7 Ag2 Ag3 O6 177.4(10) . .
Ag9 Ag2 Ag3 O6 178.5(11) . .
C4 Ag2 Ag3 C11 179.0(15) . .
C10 Ag2 Ag3 C11 -8.6(12) . .
Ag7 Ag2 Ag3 C11 -47.6(6) . .
Ag9 Ag2 Ag3 C11 -46.6(7) . .
C4 Ag2 Ag3 O20' -84(2) . .
C10 Ag2 Ag3 O20' 88.4(18) . .
Ag7 Ag2 Ag3 O20' 49.4(15) . .
Ag9 Ag2 Ag3 O20' 50.4(15) . .
C7 Ag1 Ag4 C1 -177.1(13) . .
Ag9 Ag1 Ag4 C1 -31.3(8) . .
Ag7 Ag1 Ag4 C1 -68.3(9) . .
Ag5 Ag1 Ag4 C1 120.4(8) . .
Ag8 Ag1 Ag4 C1 -136.0(8) . .
C1 Ag1 Ag4 C2 -2.3(11) . .
C7 Ag1 Ag4 C2 -179.3(12) . .
Ag9 Ag1 Ag4 C2 -33.5(8) . .
Ag7 Ag1 Ag4 C2 -70.6(9) . .
Ag5 Ag1 Ag4 C2 118.2(8) . .
Ag8 Ag1 Ag4 C2 -138.3(8) . .
C1 Ag1 Ag4 O18 128.9(12) . .
C7 Ag1 Ag4 O18 -48.1(12) . .
Ag9 Ag1 Ag4 O18 97.7(8) . .
Ag7 Ag1 Ag4 O18 60.6(9) . .
Ag5 Ag1 Ag4 O18 -110.6(8) . .
Ag8 Ag1 Ag4 O18 -7.1(8) . .
C1 Ag1 Ag5 C7 -174.0(14) . .
Ag9 Ag1 Ag5 C7 -97.1(10) . .
Ag7 Ag1 Ag5 C7 -48.4(10) . .
Ag8 Ag1 Ag5 C7 22.4(10) . .
Ag4 Ag1 Ag5 C7 129.6(10) . .
C1 Ag1 Ag5 C8 177.9(10) . .
C7 Ag1 Ag5 C8 -8.1(11) . .
Ag9 Ag1 Ag5 C8 -105.3(5) . .
Ag7 Ag1 Ag5 C8 -56.5(5) . .
Ag8 Ag1 Ag5 C8 14.3(5) . .
Ag4 Ag1 Ag5 C8 121.5(5) . .
C5 C4 Ag6 N3 -10(3) . 3_455
Ag2 C4 Ag6 N3 163.1(11) . 3_455
Ag9 C4 Ag6 N3 -109.5(17) . 3_455
C5 C4 Ag6 O5 -178.8(18) . .
Ag2 C4 Ag6 O5 -5.6(17) . .
Ag9 C4 Ag6 O5 81.7(12) . .
Ag2 C4 Ag6 C5 173(3) . .
Ag9 C4 Ag6 C5 -99(2) . .
C4 Ag2 Ag7 C10 -176.1(15) . .
Ag9 Ag2 Ag7 C10 -142.9(10) . .
Ag3 Ag2 Ag7 C10 36.8(10) . .
C4 Ag2 Ag7 C7 20.0(13) . .
C10 Ag2 Ag7 C7 -163.9(12) . .
Ag9 Ag2 Ag7 C7 53.3(7) . .
Ag3 Ag2 Ag7 C7 -127.0(7) . .
C4 Ag2 Ag7 O7 -93.2(12) . .
C10 Ag2 Ag7 O7 82.9(11) . .
Ag9 Ag2 Ag7 O7 -59.9(6) . .
Ag3 Ag2 Ag7 O7 119.8(5) . .
C4 Ag2 Ag7 Ag1 -14.7(11) . .
C10 Ag2 Ag7 Ag1 161.5(10) . .
Ag9 Ag2 Ag7 Ag1 18.61(9) . .
Ag3 Ag2 Ag7 Ag1 -161.69(8) . .
C1 Ag1 Ag7 C10 -19.3(13) . .
C7 Ag1 Ag7 C10 159.7(13) . .
Ag9 Ag1 Ag7 C10 1.6(10) . .
Ag5 Ag1 Ag7 C10 -148.8(10) . .
Ag8 Ag1 Ag7 C10 109.7(10) . .
Ag4 Ag1 Ag7 C10 39.1(11) . .
C1 Ag1 Ag7 C7 -179.0(12) . .
Ag9 Ag1 Ag7 C7 -158.1(9) . .
Ag5 Ag1 Ag7 C7 51.6(9) . .
Ag8 Ag1 Ag7 C7 -50.0(9) . .
Ag4 Ag1 Ag7 C7 -120.6(10) . .
C1 Ag1 Ag7 O7 80.3(9) . .
C7 Ag1 Ag7 O7 -100.8(10) . .
Ag9 Ag1 Ag7 O7 101.1(4) . .
Ag5 Ag1 Ag7 O7 -49.2(4) . .
Ag8 Ag1 Ag7 O7 -150.7(4) . .
Ag4 Ag1 Ag7 O7 138.6(6) . .
C1 Ag1 Ag7 Ag2 -39.7(8) . .
C7 Ag1 Ag7 Ag2 139.2(9) . .
Ag9 Ag1 Ag7 Ag2 -18.84(9) . .
Ag5 Ag1 Ag7 Ag2 -169.21(9) . .
Ag8 Ag1 Ag7 Ag2 89.27(9) . .
Ag4 Ag1 Ag7 Ag2 18.7(4) . .
C1 Ag1 Ag8 O17 10.4(11) . .
C7 Ag1 Ag8 O17 -163.4(11) . .
Ag9 Ag1 Ag8 O17 -41.2(7) . .
Ag7 Ag1 Ag8 O17 -117.6(7) . .
Ag5 Ag1 Ag8 O17 174.7(7) . .
Ag4 Ag1 Ag8 O17 50.6(7) . .
C1 Ag1 Ag8 O11 -129.2(13) . .
C7 Ag1 Ag8 O11 56.9(14) . .
Ag9 Ag1 Ag8 O11 179.2(11) . .
Ag7 Ag1 Ag8 O11 102.7(11) . .
Ag5 Ag1 Ag8 O11 35.0(11) . .
Ag4 Ag1 Ag8 O11 -89.1(11) . .
C1 Ag1 Ag8 C7 173.8(12) . .
Ag9 Ag1 Ag8 C7 122.2(9) . .
Ag7 Ag1 Ag8 C7 45.8(9) . .
Ag5 Ag1 Ag8 C7 -21.9(9) . .
Ag4 Ag1 Ag8 C7 -146.0(9) . .
C1 Ag1 Ag8 O22 92.5(11) . .
C7 Ag1 Ag8 O22 -81.4(12) . .
Ag9 Ag1 Ag8 O22 40.9(8) . .
Ag7 Ag1 Ag8 O22 -35.6(8) . .
Ag5 Ag1 Ag8 O22 -103.3(8) . .
Ag4 Ag1 Ag8 O22 132.6(8) . .
C1 Ag1 Ag8 C8 -178.4(10) . .
C7 Ag1 Ag8 C8 7.7(10) . .
Ag9 Ag1 Ag8 C8 130.0(5) . .
Ag7 Ag1 Ag8 C8 53.5(5) . .
Ag5 Ag1 Ag8 C8 -14.2(5) . .
Ag4 Ag1 Ag8 C8 -138.3(5) . .
C5 C4 Ag9 C1 58(3) . .
Ag2 C4 Ag9 C1 -115.7(11) . .
Ag6 C4 Ag9 C1 140.1(11) . .
C5 C4 Ag9 O8 -75(2) . .
Ag2 C4 Ag9 O8 111.5(9) . .
Ag6 C4 Ag9 O8 7.2(10) . .
C5 C4 Ag9 Ag1 106.5(18) . .
Ag2 C4 Ag9 Ag1 -66.7(10) . .
Ag6 C4 Ag9 Ag1 -171.0(4) . .
C5 C4 Ag9 Ag2 173(3) . .
Ag6 C4 Ag9 Ag2 -104.3(13) . .
C1 Ag1 Ag9 C4 -141.6(11) . .
C7 Ag1 Ag9 C4 40.1(11) . .
Ag7 Ag1 Ag9 C4 59.1(7) . .
Ag5 Ag1 Ag9 C4 104.7(7) . .
Ag8 Ag1 Ag9 C4 -11.6(7) . .
Ag4 Ag1 Ag9 C4 -113.5(7) . .
C7 Ag1 Ag9 C1 -178.3(12) . .
Ag7 Ag1 Ag9 C1 -159.3(8) . .
Ag5 Ag1 Ag9 C1 -113.7(8) . .
Ag8 Ag1 Ag9 C1 130.0(8) . .
Ag4 Ag1 Ag9 C1 28.1(8) . .
C1 Ag1 Ag9 O8 41.4(13) . .
C7 Ag1 Ag9 O8 -136.9(13) . .
Ag7 Ag1 Ag9 O8 -118.0(10) . .
Ag5 Ag1 Ag9 O8 -72.3(10) . .
Ag8 Ag1 Ag9 O8 171.4(10) . .
Ag4 Ag1 Ag9 O8 69.5(10) . .
C1 Ag1 Ag9 Ag2 177.6(8) . .
C7 Ag1 Ag9 Ag2 -0.7(9) . .
Ag7 Ag1 Ag9 Ag2 18.24(9) . .
Ag5 Ag1 Ag9 Ag2 63.87(16) . .
Ag8 Ag1 Ag9 Ag2 -52.45(11) . .
Ag4 Ag1 Ag9 Ag2 -154.32(9) . .
C10 Ag2 Ag9 C4 -175.9(15) . .
Ag7 Ag2 Ag9 C4 -144.1(12) . .
Ag3 Ag2 Ag9 C4 -145.2(12) . .
C4 Ag2 Ag9 C1 127.6(14) . .
C10 Ag2 Ag9 C1 -48.3(12) . .
Ag7 Ag2 Ag9 C1 -16.5(9) . .
Ag3 Ag2 Ag9 C1 -17.6(10) . .
C4 Ag2 Ag9 O8 -81.8(13) . .
C10 Ag2 Ag9 O8 102.3(10) . .
Ag7 Ag2 Ag9 O8 134.1(6) . .
Ag3 Ag2 Ag9 O8 133.1(7) . .
C4 Ag2 Ag9 Ag1 125.0(11) . .
C10 Ag2 Ag9 Ag1 -50.9(9) . .
Ag7 Ag2 Ag9 Ag1 -19.15(9) . .
Ag3 Ag2 Ag9 Ag1 -20.2(4) . .
N3 Ag6 O5 S6 159.1(17) 3_455 .
C4 Ag6 O5 S6 -27(2) . .
C5 Ag6 O5 S6 -28(3) . .
N1 Ag3 O6 S5 51(4) 1_655 .
C10 Ag3 O6 S5 -145(4) . .
C11 Ag3 O6 S5 -166(3) . .
O20' Ag3 O6 S5 -62(4) . .
Ag2 Ag3 O6 S5 -123(4) . .
C10 Ag7 O7 S7 68.2(13) . .
C7 Ag7 O7 S7 -112.7(12) . .
Ag2 Ag7 O7 S7 19.1(13) . .
Ag1 Ag7 O7 S7 -68.8(10) . .
C4 Ag9 O8 N5 -116(2) . .
C1 Ag9 O8 N5 90(2) . .
Ag1 Ag9 O8 N5 61(2) . .
Ag2 Ag9 O8 N5 -70(2) . .
O17 Ag8 O11 N6 -101(2) . .
C7 Ag8 O11 N6 64(2) . .
O22 Ag8 O11 N6 161(2) . .
C8 Ag8 O11 N6 72(2) . .
Ag1 Ag8 O11 N6 28(3) . .
O11 Ag8 O17 N8 91(3) . .
C7 Ag8 O17 N8 -72(3) . .
O22 Ag8 O17 N8 -155(3) . .
C8 Ag8 O17 N8 -75(3) . .
Ag1 Ag8 O17 N8 -60(2) . .
N4 Ag4 O18 N8 87(3) 1_455 .
C1 Ag4 O18 N8 -74(3) . .
C2 Ag4 O18 N8 -56(3) . .
Ag1 Ag4 O18 N8 -104(3) . .
N1 Ag3 O20' N9 -134(4) 1_655 .
C10 Ag3 O20' N9 72(4) . .
O6 Ag3 O20' N9 -12(5) . .
C11 Ag3 O20' N9 99(4) . .
Ag2 Ag3 O20' N9 33(4) . .
O17 Ag8 O22 N9 -153(3) . .
O11 Ag8 O22 N9 -27(3) . .
C7 Ag8 O22 N9 85(3) . .
C8 Ag8 O22 N9 59(3) . .
Ag1 Ag8 O22 N9 126(3) . .
Ag6 O5 S6 C68 -122(2) . .
Ag6 O5 S6 C67 135.7(19) . .
Ag7 O7 S7 C69 -90.4(15) . .
Ag7 O7 S7 C70 165.1(17) . .
Ag9 O8 N5 O10 10(4) . .
Ag9 O8 N5 O9 173(4) . .
Ag8 O11 N6 O13 1(3) . .
Ag8 O11 N6 O12 176(3) . .
Ag8 O17 N8 O19 168(4) . .
Ag8 O17 N8 O18 10(4) . .
Ag4 O18 N8 O19 -27(4) . .
Ag4 O18 N8 O17 136(3) . .
Ag8 O22 N9 O20 176(3) . .
Ag8 O22 N9 O21 8(4) . .
Ag8 O22 N9 O20' -118(7) . .
Ag3 O20' N9 O20 44(4) . .
Ag3 O20' N9 O21 -175(3) . .
Ag3 O20' N9 O22 -44(8) . .
Ag7 Ag1 C1 Ag9 26.8(10) . .
Ag5 Ag1 C1 Ag9 125.9(5) . .
Ag8 Ag1 C1 Ag9 -75.7(9) . .
Ag4 Ag1 C1 Ag9 -138.4(10) . .
Ag9 Ag1 C1 Ag4 138.4(10) . .
Ag7 Ag1 C1 Ag4 165.2(2) . .
Ag5 Ag1 C1 Ag4 -95.7(8) . .
Ag8 Ag1 C1 Ag4 62.7(9) . .
C4 Ag9 C1 C2 -107(2) . .
O8 Ag9 C1 C2 25(2) . .
Ag1 Ag9 C1 C2 -180(2) . .
Ag2 Ag9 C1 C2 176.6(17) . .
C4 Ag9 C1 Ag1 72.5(14) . .
O8 Ag9 C1 Ag1 -155.7(7) . .
Ag2 Ag9 C1 Ag1 -3.7(13) . .
C4 Ag9 C1 Ag4 -19(2) . .
O8 Ag9 C1 Ag4 112.7(14) . .
Ag1 Ag9 C1 Ag4 -91.6(15) . .
Ag2 Ag9 C1 Ag4 -95.3(14) . .
N4 Ag4 C1 C2 -5(2) 1_455 .
O18 Ag4 C1 C2 142.2(18) . .
Ag1 Ag4 C1 C2 -176(2) . .
N4 Ag4 C1 Ag1 170.7(11) 1_455 .
C2 Ag4 C1 Ag1 176(2) . .
O18 Ag4 C1 Ag1 -42.1(9) . .
N4 Ag4 C1 Ag9 -102.2(17) 1_455 .
C2 Ag4 C1 Ag9 -97(2) . .
O18 Ag4 C1 Ag9 45.0(14) . .
Ag1 Ag4 C1 Ag9 87.1(14) . .
Ag9 C1 C2 C3 -48(16) . .
Ag4 C1 C2 C3 175(16) . .
Ag9 C1 C2 Ag4 137.7(11) . .
N4 Ag4 C2 C1 177.0(15) 1_455 .
O18 Ag4 C2 C1 -40.6(19) . .
Ag1 Ag4 C2 C1 2.9(14) . .
N4 Ag4 C2 C3 -2(3) 1_455 .
C1 Ag4 C2 C3 -179(4) . .
O18 Ag4 C2 C3 141(2) . .
Ag1 Ag4 C2 C3 -176(3) . .
C13 O1 C3 C2 -163(2) . .
C1 C2 C3 O1 140(15) . .
Ag4 C2 C3 O1 -46(3) . .
Ag9 C4 C5 C6 -106(13) . .
Ag6 C4 C5 C6 151(13) . .
Ag9 C4 C5 Ag6 102.5(14) . .
N3 Ag6 C5 C4 174.1(19) 3_455 .
O5 Ag6 C5 C4 2(3) . .
N3 Ag6 C5 C6 1(2) 3_455 .
C4 Ag6 C5 C6 -173(3) . .
O5 Ag6 C5 C6 -171.3(18) . .
C26 O2 C6 C5 -175.8(18) . .
C4 C5 C6 O2 170(12) . .
Ag6 C5 C6 O2 -42(3) . .
Ag9 Ag1 C7 C8 -151(7) . .
Ag7 Ag1 C7 C8 -178(8) . .
Ag5 Ag1 C7 C8 80(7) . .
Ag8 Ag1 C7 C8 -71(7) . .
Ag4 Ag1 C7 C8 -14(8) . .
Ag9 Ag1 C7 Ag7 26.5(11) . .
Ag5 Ag1 C7 Ag7 -102.4(11) . .
Ag8 Ag1 C7 Ag7 107.2(9) . .
Ag4 Ag1 C7 Ag7 163.8(3) . .
Ag9 Ag1 C7 Ag5 128.8(5) . .
Ag7 Ag1 C7 Ag5 102.4(11) . .
Ag8 Ag1 C7 Ag5 -150.5(12) . .
Ag4 Ag1 C7 Ag5 -93.9(10) . .
Ag9 Ag1 C7 Ag8 -80.7(9) . .
Ag7 Ag1 C7 Ag8 -107.2(9) . .
Ag5 Ag1 C7 Ag8 150.5(12) . .
Ag4 Ag1 C7 Ag8 56.6(11) . .
C10 Ag7 C7 C8 70(4) . .
O7 Ag7 C7 C8 -106.8(19) . .
Ag2 Ag7 C7 C8 125.9(16) . .
Ag1 Ag7 C7 C8 179(2) . .
C10 Ag7 C7 Ag1 -109(3) . .
O7 Ag7 C7 Ag1 73.9(8) . .
Ag2 Ag7 C7 Ag1 -53.5(9) . .
C10 Ag7 C7 Ag5 162(3) . .
O7 Ag7 C7 Ag5 -14.9(7) . .
Ag2 Ag7 C7 Ag5 -142.3(4) . .
Ag1 Ag7 C7 Ag5 -88.8(8) . .
C10 Ag7 C7 Ag8 -22(4) . .
O7 Ag7 C7 Ag8 161.7(8) . .
Ag2 Ag7 C7 Ag8 34.4(10) . .
Ag1 Ag7 C7 Ag8 87.8(9) . .
N2 Ag5 C7 C8 7(3) 3_545 .
Ag1 Ag5 C7 C8 -163(2) . .
N2 Ag5 C7 Ag1 170.5(10) 3_545 .
C8 Ag5 C7 Ag1 163(2) . .
N2 Ag5 C7 Ag7 -100.7(15) 3_545 .
C8 Ag5 C7 Ag7 -108.0(19) . .
Ag1 Ag5 C7 Ag7 88.8(9) . .
N2 Ag5 C7 Ag8 86(2) 3_545 .
C8 Ag5 C7 Ag8 79(2) . .
Ag1 Ag5 C7 Ag8 -84.7(18) . .
O17 Ag8 C7 C8 -176.8(16) . .
O11 Ag8 C7 C8 17.4(19) . .
O22 Ag8 C7 C8 -97.1(18) . .
Ag1 Ag8 C7 C8 164(2) . .
O17 Ag8 C7 Ag1 19.3(13) . .
O11 Ag8 C7 Ag1 -146.5(9) . .
O22 Ag8 C7 Ag1 99.0(10) . .
C8 Ag8 C7 Ag1 -164(2) . .
O17 Ag8 C7 Ag7 -69.1(12) . .
O11 Ag8 C7 Ag7 125.1(10) . .
O22 Ag8 C7 Ag7 10.6(10) . .
C8 Ag8 C7 Ag7 107.7(19) . .
Ag1 Ag8 C7 Ag7 -88.4(9) . .
O17 Ag8 C7 Ag5 104.2(19) . .
O11 Ag8 C7 Ag5 -61.6(19) . .
O22 Ag8 C7 Ag5 -176.1(19) . .
C8 Ag8 C7 Ag5 -79(2) . .
Ag1 Ag8 C7 Ag5 84.9(18) . .
Ag1 C7 C8 C9 159(10) . .
Ag7 C7 C8 C9 -19(15) . .
Ag5 C7 C8 C9 -121(14) . .
Ag8 C7 C8 C9 88(15) . .
Ag1 C7 C8 Ag5 -80(7) . .
Ag7 C7 C8 Ag5 102.3(14) . .
Ag8 C7 C8 Ag5 -150.9(11) . .
Ag1 C7 C8 Ag8 71(7) . .
Ag7 C7 C8 Ag8 -106.8(12) . .
Ag5 C7 C8 Ag8 150.9(11) . .
N2 Ag5 C8 C7 -175.3(18) 3_545 .
Ag1 Ag5 C8 C7 12.0(17) . .
N2 Ag5 C8 C9 -5(2) 3_545 .
C7 Ag5 C8 C9 170(3) . .
Ag1 Ag5 C8 C9 -177.8(19) . .
N2 Ag5 C8 Ag8 151.7(9) 3_545 .
C7 Ag5 C8 Ag8 -33.0(16) . .
Ag1 Ag5 C8 Ag8 -21.0(7) . .
O17 Ag8 C8 C7 5(3) . .
O11 Ag8 C8 C7 -163.9(18) . .
O22 Ag8 C8 C7 82.4(18) . .
Ag1 Ag8 C8 C7 -11.5(15) . .
O17 Ag8 C8 C9 -164.1(17) . .
O11 Ag8 C8 C9 26.9(17) . .
C7 Ag8 C8 C9 -169(3) . .
O22 Ag8 C8 C9 -86.9(18) . .
Ag1 Ag8 C8 C9 179.3(18) . .
O17 Ag8 C8 Ag5 38(2) . .
O11 Ag8 C8 Ag5 -131.5(12) . .
C7 Ag8 C8 Ag5 32.4(14) . .
O22 Ag8 C8 Ag5 114.7(12) . .
Ag1 Ag8 C8 Ag5 20.9(7) . .
C39 O3 C9 C8 -169.6(19) . .
C7 C8 C9 O3 76(15) . .
Ag5 C8 C9 O3 -41(3) . .
Ag8 C8 C9 O3 159.9(15) . .
Ag7 Ag2 C10 C11 -151(9) . .
Ag9 Ag2 C10 C11 -107(8) . .
Ag3 Ag2 C10 C11 85(8) . .
Ag9 Ag2 C10 Ag7 44.6(10) . .
Ag3 Ag2 C10 Ag7 -123.8(12) . .
Ag7 Ag2 C10 Ag3 123.8(12) . .
Ag9 Ag2 C10 Ag3 168.4(3) . .
C7 Ag7 C10 C11 -122(3) . .
O7 Ag7 C10 C11 54(2) . .
Ag2 Ag7 C10 C11 172(3) . .
Ag1 Ag7 C10 C11 143.2(16) . .
C7 Ag7 C10 Ag2 66(4) . .
O7 Ag7 C10 Ag2 -117.2(8) . .
Ag1 Ag7 C10 Ag2 -28.3(14) . .
C7 Ag7 C10 Ag3 -27(4) . .
O7 Ag7 C10 Ag3 149.9(11) . .
Ag2 Ag7 C10 Ag3 -92.9(13) . .
Ag1 Ag7 C10 Ag3 -121.2(11) . .
N1 Ag3 C10 C11 10(3) 1_655 .
O6 Ag3 C10 C11 -134(2) . .
O20' Ag3 C10 C11 109(2) . .
Ag2 Ag3 C10 C11 -163(2) . .
N1 Ag3 C10 Ag2 172.8(13) 1_655 .
O6 Ag3 C10 Ag2 28.7(11) . .
C11 Ag3 C10 Ag2 163(2) . .
O20' Ag3 C10 Ag2 -88.2(17) . .
N1 Ag3 C10 Ag7 -100.1(19) 1_655 .
O6 Ag3 C10 Ag7 115.8(15) . .
C11 Ag3 C10 Ag7 -110(2) . .
O20' Ag3 C10 Ag7 -1.1(19) . .
Ag2 Ag3 C10 Ag7 87.1(13) . .
Ag2 C10 C11 Ag3 -87(8) . .
Ag7 C10 C11 Ag3 123.9(16) . .
N1 Ag3 C11 C10 -174.7(17) 1_655 .
O6 Ag3 C11 C10 48(2) . .
O20' Ag3 C11 C10 -71(2) . .
Ag2 Ag3 C11 C10 11.6(17) . .
N1 Ag3 C11 C12 10(2) 1_655 .
C10 Ag3 C11 C12 -175(3) . .
O6 Ag3 C11 C12 -126.7(18) . .
O20' Ag3 C11 C12 114(2) . .
Ag2 Ag3 C11 C12 -163.4(18) . .
C52 O4 C12 C11 -161.3(19) . .
Ag3 C11 C12 O4 -49(2) . .
C3 O1 C13 C18 176(2) . .
C3 O1 C13 C14 -10(4) . .
O1 C13 C14 C15 180(2) . .
C18 C13 C14 C15 -7(4) . .
C13 C14 C15 C16 1(4) . .
C14 C15 C16 C17 6(4) . .
C15 C16 C17 C18 -8(4) . .
C16 C17 C18 C13 2(4) . .
C16 C17 C18 C19 -177(2) . .
O1 C13 C18 C17 179(2) . .
C14 C13 C18 C17 5(4) . .
O1 C13 C18 C19 -2(4) . .
C14 C13 C18 C19 -176(2) . .
C20 N1 C19 C18 174(2) . .
Ag3 N1 C19 C18 -33(3) 1_455 .
C20 N1 C19 S1 -4(2) . .
Ag3 N1 C19 S1 149.5(11) 1_455 .
C17 C18 C19 N1 -25(4) . .
C13 C18 C19 N1 156(2) . .
C17 C18 C19 S1 152.2(19) . .
C13 C18 C19 S1 -27(3) . .
C21 S1 C19 N1 5.7(18) . .
C21 S1 C19 C18 -172.1(19) . .
C19 N1 C20 C25 -174(3) . .
Ag3 N1 C20 C25 32(3) 1_455 .
C19 N1 C20 C21 -1(3) . .
Ag3 N1 C20 C21 -154.3(16) 1_455 .
C25 C20 C21 C22 -5(4) . .
N1 C20 C21 C22 -180(2) . .
C25 C20 C21 S1 179.1(19) . .
N1 C20 C21 S1 5(2) . .
C19 S1 C21 C22 179(2) . .
C19 S1 C21 C20 -5.6(17) . .
C20 C21 C22 C23 5(4) . .
S1 C21 C22 C23 -180.0(19) . .
C21 C22 C23 C24 0(4) . .
C22 C23 C24 C25 -5(5) . .
N1 C20 C25 C24 173(2) . .
C21 C20 C25 C24 0(4) . .
C23 C24 C25 C20 5(5) . .
C6 O2 C26 C27 -3(3) . .
C6 O2 C26 C31 170(2) . .
C31 C26 C27 C28 5(4) . .
O2 C26 C27 C28 177(2) . .
C26 C27 C28 C29 -3(4) . .
C27 C28 C29 C30 -5(4) . .
C28 C29 C30 C31 9(4) . .
C27 C26 C31 C30 0(4) . .
O2 C26 C31 C30 -173(2) . .
C27 C26 C31 C32 177(2) . .
O2 C26 C31 C32 5(3) . .
C29 C30 C31 C26 -7(4) . .
C29 C30 C31 C32 175(2) . .
C33 N2 C32 C31 178.9(19) . .
Ag5 N2 C32 C31 -37(3) 3_455 .
C33 N2 C32 S2 3(3) . .
Ag5 N2 C32 S2 147.1(13) 3_455 .
C26 C31 C32 N2 159(2) . .
C30 C31 C32 N2 -23(3) . .
C26 C31 C32 S2 -25(3) . .
C30 C31 C32 S2 152.3(18) . .
C34 S2 C32 N2 -0.6(19) . .
C34 S2 C32 C31 -176.0(18) . .
C32 N2 C33 C34 -6(3) . .
Ag5 N2 C33 C34 -154.1(18) 3_455 .
C32 N2 C33 C38 178(2) . .
Ag5 N2 C33 C38 29(3) 3_455 .
C38 C33 C34 C35 -6(4) . .
N2 C33 C34 C35 177(2) . .
C38 C33 C34 S2 -178(2) . .
N2 C33 C34 S2 5(3) . .
C32 S2 C34 C33 -3(2) . .
C32 S2 C34 C35 -175(2) . .
C33 C34 C35 C36 7(4) . .
S2 C34 C35 C36 178(2) . .
C34 C35 C36 C37 -3(5) . .
C35 C36 C37 C38 -2(6) . .
C36 C37 C38 C33 3(5) . .
C34 C33 C38 C37 1(4) . .
N2 C33 C38 C37 177(3) . .
C9 O3 C39 C44 173(2) . .
C9 O3 C39 C40 -6(3) . .
C44 C39 C40 C41 2(3) . .
O3 C39 C40 C41 -179.8(19) . .
C39 C40 C41 C42 -10(3) . .
C40 C41 C42 C43 14(4) . .
C41 C42 C43 C44 -10(4) . .
C40 C39 C44 C43 2(3) . .
O3 C39 C44 C43 -176.2(18) . .
C40 C39 C44 C45 175(2) . .
O3 C39 C44 C45 -3(3) . .
C42 C43 C44 C39 2(4) . .
C42 C43 C44 C45 -171(3) . .
C47 N3 C45 C44 176(2) . .
Ag6 N3 C45 C44 -24(3) 3_545 .
C47 N3 C45 S3 -7(3) . .
Ag6 N3 C45 S3 152.6(12) 3_545 .
C39 C44 C45 N3 155(2) . .
C43 C44 C45 N3 -33(4) . .
C39 C44 C45 S3 -20(3) . .
C43 C44 C45 S3 152(2) . .
C46 S3 C45 N3 2(2) . .
C46 S3 C45 C44 178(2) . .
C45 S3 C46 C51 173(3) . .
C45 S3 C46 C47 2.9(18) . .
C45 N3 C47 C48 -174(3) . .
Ag6 N3 C47 C48 24(3) 3_545 .
C45 N3 C47 C46 9(3) . .
Ag6 N3 C47 C46 -152.6(15) 3_545 .
C51 C46 C47 N3 -178(2) . .
S3 C46 C47 N3 -7(2) . .
C51 C46 C47 C48 5(3) . .
S3 C46 C47 C48 175.5(19) . .
N3 C47 C48 C49 180(3) . .
C46 C47 C48 C49 -4(4) . .
C47 C48 C49 C50 -1(5) . .
C48 C49 C50 C51 5(6) . .
C49 C50 C51 C46 -4(5) . .
C47 C46 C51 C50 -1(4) . .
S3 C46 C51 C50 -170(2) . .
C12 O4 C52 C53 -4(4) . .
C12 O4 C52 C57 173.3(19) . .
O4 C52 C53 C54 -178(3) . .
C57 C52 C53 C54 4(4) . .
C52 C53 C54 C55 -9(5) . .
C53 C54 C55 C56 11(5) . .
C54 C55 C56 C57 -9(4) . .
C55 C56 C57 C58 -179(3) . .
C55 C56 C57 C52 4(3) . .
O4 C52 C57 C56 -179.6(19) . .
C53 C52 C57 C56 -2(3) . .
O4 C52 C57 C58 3(3) . .
C53 C52 C57 C58 -179(2) . .
C60 N4 C58 C57 165(2) . .
Ag4 N4 C58 C57 -47(3) 1_655 .
C60 N4 C58 S4 1(3) . .
Ag4 N4 C58 S4 148.9(14) 1_655 .
C56 C57 C58 N4 -12(4) . .
C52 C57 C58 N4 165(2) . .
C56 C57 C58 S4 151.4(19) . .
C52 C57 C58 S4 -31(3) . .
C59 S4 C58 N4 -3(2) . .
C59 S4 C58 C57 -167(2) . .
C58 S4 C59 C64 176(3) . .
C58 S4 C59 C60 4(2) . .
C64 C59 C60 C61 0(4) . .
S4 C59 C60 C61 172(2) . .
C64 C59 C60 N4 -177(2) . .
S4 C59 C60 N4 -4(3) . .
C58 N4 C60 C59 2(3) . .
Ag4 N4 C60 C59 -146.8(17) 1_655 .
C58 N4 C60 C61 -174(3) . .
Ag4 N4 C60 C61 37(3) 1_655 .
C59 C60 C61 C62 7(4) . .
N4 C60 C61 C62 -177(3) . .
C60 C61 C62 C63 -5(5) . .
C61 C62 C63 C64 -3(5) . .
C60 C59 C64 C63 -7(4) . .
S4 C59 C64 C63 -179(2) . .
C62 C63 C64 C59 9(4) . .
Ag3 O6 S5 C65 22(6) . .
Ag3 O6 S5 C66' -143(5) . .
Ag3 O6 S5 C66 -64(6) . .
Ag3 O6 S5 C65' 45(6) . .
